data_4070159
loop_
_publ_author_name
'Sun, Yan'
'Zhang, Zhengxing'
'Wang, Xu'
'Li, Xiaoqing'
'Weng, Linhong'
'Zhou, Xigeng'

_publ_section_title
;
 Lanthanide-Induced Diinsertion of Isocyanates into the N&#x2212;H Bond:
 Synthesis, Structure, and Reactivity of Organolanthanides Containing
 Diureido Ligands
;
_journal_issue 21
_journal_name_full Organometallics
_journal_page_first 6320
_journal_paper_doi 10.1021/om900631j
_journal_volume 28
_journal_year 2009
_chemical_formula_sum 'C34 H50 N6 O2 P Yb'
_chemical_formula_weight 778.81
_chemical_name_systematic
; 
 ? 
;
_space_group_IT_number 2
_symmetry_cell_setting triclinic
_symmetry_space_group_name_Hall '-P 1'
_symmetry_space_group_name_H-M 'P -1'
_atom_sites_solution_hydrogens geom
_atom_sites_solution_primary direct
_atom_sites_solution_secondary difmap
_audit_creation_method SHELXL-97
_cell_angle_alpha 78.462(7)
_cell_angle_beta 82.731(7)
_cell_angle_gamma 89.997(7)
_cell_formula_units_Z 4
_cell_length_a 10.197(4)
_cell_length_b 17.159(7)
_cell_length_c 21.392(9)
_cell_measurement_reflns_used 1146
_cell_measurement_temperature 293(2)
_cell_measurement_theta_max 17.4655
_cell_measurement_theta_min 2.3775
_cell_volume 3637(3)
_computing_cell_refinement 'Bruker SMART'
_computing_data_collection 'Bruker SMART'
_computing_data_reduction 'Bruker SHELXTL'
_computing_molecular_graphics 'Bruker SHELXTL'
_computing_publication_material 'Bruker SHELXTL'
_computing_structure_refinement 'SHELXL-97 (Sheldrick, 1997)'
_computing_structure_solution 'SHELXS-97 (Sheldrick, 1990)'
_diffrn_ambient_temperature 293(2)
_diffrn_measured_fraction_theta_full 0.983
_diffrn_measured_fraction_theta_max 0.983
_diffrn_measurement_device_type 'CCD area detector'
_diffrn_measurement_method 'phi and omega scans'
_diffrn_radiation_monochromator graphite
_diffrn_radiation_source 'fine-focus sealed tube'
_diffrn_radiation_type MoK\a
_diffrn_radiation_wavelength 0.71073
_diffrn_reflns_av_R_equivalents 0.1175
_diffrn_reflns_av_sigmaI/netI 0.3933
_diffrn_reflns_limit_h_max 12
_diffrn_reflns_limit_h_min -11
_diffrn_reflns_limit_k_max 20
_diffrn_reflns_limit_k_min -18
_diffrn_reflns_limit_l_max 25
_diffrn_reflns_limit_l_min -25
_diffrn_reflns_number 15213
_diffrn_reflns_theta_full 25.00
_diffrn_reflns_theta_max 25.00
_diffrn_reflns_theta_min 1.40
_exptl_absorpt_coefficient_mu 2.652
_exptl_absorpt_correction_T_max 0.7773
_exptl_absorpt_correction_T_min 0.6917
_exptl_absorpt_correction_type multi-scan
_exptl_absorpt_process_details sadabs
_exptl_crystal_colour 'pale yellow'
_exptl_crystal_density_diffrn 1.422
_exptl_crystal_density_method 'not measured'
_exptl_crystal_description prism
_exptl_crystal_F_000 1588
_exptl_crystal_size_max 0.15
_exptl_crystal_size_mid 0.12
_exptl_crystal_size_min 0.10
_refine_diff_density_max 11.424
_refine_diff_density_min -1.885
_refine_diff_density_rms 0.316
_refine_ls_extinction_method none
_refine_ls_goodness_of_fit_ref 0.854
_refine_ls_hydrogen_treatment mixed
_refine_ls_matrix_type full
_refine_ls_number_parameters 379
_refine_ls_number_reflns 12600
_refine_ls_number_restraints 14
_refine_ls_restrained_S_all 0.859
_refine_ls_R_factor_all 0.2634
_refine_ls_R_factor_gt 0.1321
_refine_ls_shift/su_max 15.000
_refine_ls_shift/su_mean 0.098
_refine_ls_structure_factor_coef Fsqd
_refine_ls_weighting_details 'calc w=1/[\s^2^(Fo^2^)+(0.1649P)^2^+0.0000P] where P=(Fo^2^+2Fc^2^)/3'
_refine_ls_weighting_scheme calc
_refine_ls_wR_factor_gt 0.2945
_refine_ls_wR_factor_ref 0.3479
_reflns_number_gt 3858
_reflns_number_total 12600
_reflns_threshold_expression >2sigma(I)
_cod_data_source_file om900631j_si_002.cif
_cod_data_source_block f90523d
_cod_depositor_comments
;
The following automatic conversions were performed:

'_symmetry_cell_setting' value 'Triclinic' changed to 'triclinic'
according to /home/saulius/struct/CIF-dictionaries/cif_core.dic
dictionary named 'cif_core.dic' version 2.4.2 from 2011-04-26.

Automatic conversion script
Id: cif_fix_values 1715 2011-07-08 13:25:40Z adriana 
;
_cod_original_sg_symbol_H-M P-1
_cod_database_code 4070159

loop_
_symmetry_equiv_pos_as_xyz
'x, y, z'
'-x, -y, -z'

loop_
_atom_site_label
_atom_site_type_symbol
_atom_site_fract_x
_atom_site_fract_y
_atom_site_fract_z
_atom_site_U_iso_or_equiv
_atom_site_adp_type
_atom_site_occupancy
_atom_site_symmetry_multiplicity
_atom_site_calc_flag
_atom_site_refinement_flags
Yb1 Yb 0.68147(12) 0.48632(7) 0.33086(6) 0.0418(4) Uiso 1 1 d .
P1 P 0.9093(8) 0.6310(5) 0.3681(4) 0.056(2) Uiso 1 1 d D
O1 O 0.8194(16) 0.5479(9) 0.2425(8) 0.038(4) Uiso 1 1 d .
O2 O 0.801(2) 0.5725(11) 0.3666(10) 0.064(6) Uiso 1 1 d .
N1 N 0.617(2) 0.4431(13) 0.1262(11) 0.053(6) Uiso 1 1 d .
N2 N 0.680(2) 0.4595(13) 0.2252(10) 0.049(6) Uiso 1 1 d .
N3 N 0.815(2) 0.5401(14) 0.1383(12) 0.052(6) Uiso 1 1 d D
H3N H 0.81(2) 0.511(11) 0.110(8) 0.062 Uiso 1 1 d D
N4 N 0.861(3) 0.6738(17) 0.4277(14) 0.083(9) Uiso 1 1 d .
N5 N 1.0579(17) 0.5889(16) 0.3773(11) 0.105(11) Uiso 1 1 d D
N6 N 0.927(4) 0.703(2) 0.3062(17) 0.112(11) Uiso 1 1 d .
C1 C 0.778(3) 0.5170(14) 0.2002(13) 0.039(7) Uiso 1 1 d .
C2 C 0.596(3) 0.4239(15) 0.1887(13) 0.041(7) Uiso 1 1 d .
C3 C 0.507(3) 0.3704(18) 0.2231(16) 0.068(9) Uiso 1 1 d .
H3 H 0.4953 0.3573 0.2678 0.081 Uiso 1 1 calc R
C4 C 0.435(3) 0.3364(19) 0.1846(16) 0.072(10) Uiso 1 1 d .
H4 H 0.3737 0.2965 0.2054 0.087 Uiso 1 1 calc R
C5 C 0.444(3) 0.3545(19) 0.1224(17) 0.077(10) Uiso 1 1 d .
H5 H 0.3893 0.3305 0.0996 0.093 Uiso 1 1 calc R
C6 C 0.537(4) 0.410(2) 0.092(2) 0.093(12) Uiso 1 1 d .
H6 H 0.5459 0.4259 0.0479 0.111 Uiso 1 1 calc R
C7 C 0.884(3) 0.6140(17) 0.1133(14) 0.053(8) Uiso 1 1 d .
C8 C 1.027(4) 0.612(2) 0.0987(18) 0.093(12) Uiso 1 1 d .
C9 C 1.094(5) 0.688(2) 0.074(2) 0.110(14) Uiso 1 1 d .
H9 H 1.1833 0.6920 0.0586 0.132 Uiso 1 1 calc R
C10 C 1.021(5) 0.751(3) 0.074(2) 0.116(15) Uiso 1 1 d .
H10 H 1.0679 0.7979 0.0728 0.140 Uiso 1 1 calc R
C11 C 0.897(4) 0.757(2) 0.0753(17) 0.088(11) Uiso 1 1 d .
H11 H 0.8569 0.8050 0.0607 0.105 Uiso 1 1 calc R
C12 C 0.821(3) 0.6800(17) 0.1030(14) 0.059(8) Uiso 1 1 d .
C13 C 1.111(5) 0.535(3) 0.106(2) 0.129(17) Uiso 1 1 d .
H13 H 1.0502 0.4897 0.1245 0.155 Uiso 1 1 calc R
C14 C 1.212(8) 0.537(4) 0.153(4) 0.26(4) Uiso 1 1 d .
H14A H 1.2017 0.4893 0.1859 0.392 Uiso 1 1 calc R
H14B H 1.1984 0.5825 0.1723 0.392 Uiso 1 1 calc R
H14C H 1.2999 0.5396 0.1301 0.392 Uiso 1 1 calc R
C15 C 1.167(6) 0.524(3) 0.049(3) 0.18(2) Uiso 1 1 d .
H15A H 1.2402 0.5608 0.0333 0.275 Uiso 1 1 calc R
H15B H 1.1029 0.5328 0.0188 0.275 Uiso 1 1 calc R
H15C H 1.1974 0.4705 0.0526 0.275 Uiso 1 1 calc R
C16 C 0.652(3) 0.676(2) 0.1124(17) 0.074(10) Uiso 1 1 d .
H16 H 0.6200 0.6276 0.1433 0.088 Uiso 1 1 calc R
C17 C 0.618(5) 0.671(3) 0.049(2) 0.153(19) Uiso 1 1 d .
H17A H 0.5240 0.6738 0.0499 0.230 Uiso 1 1 calc R
H17B H 0.6478 0.6218 0.0387 0.230 Uiso 1 1 calc R
H17C H 0.6602 0.7147 0.0179 0.230 Uiso 1 1 calc R
C18 C 0.612(6) 0.742(3) 0.137(3) 0.21(3) Uiso 1 1 d .
H18A H 0.6720 0.7859 0.1188 0.308 Uiso 1 1 calc R
H18B H 0.6111 0.7300 0.1832 0.308 Uiso 1 1 calc R
H18C H 0.5245 0.7557 0.1273 0.308 Uiso 1 1 calc R
C19 C 0.791(4) 0.632(2) 0.488(2) 0.124(16) Uiso 1 1 d .
H19A H 0.8534 0.6153 0.5182 0.185 Uiso 1 1 calc R
H19B H 0.7450 0.5862 0.4817 0.185 Uiso 1 1 calc R
H19C H 0.7287 0.6667 0.5055 0.185 Uiso 1 1 calc R
C20 C 0.924(4) 0.754(2) 0.427(2) 0.130(16) Uiso 1 1 d .
H20A H 0.8764 0.7780 0.4592 0.195 Uiso 1 1 calc R
H20B H 0.9227 0.7877 0.3853 0.195 Uiso 1 1 calc R
H20C H 1.0143 0.7467 0.4352 0.195 Uiso 1 1 calc R
C21 C 1.1777(13) 0.6014(9) 0.3274(7) 0.000(4) Uiso 1 1 d D
H21A H 1.2523 0.6166 0.3460 0.000 Uiso 1 1 calc R
H21B H 1.1615 0.6428 0.2920 0.000 Uiso 1 1 calc R
H21C H 1.1960 0.5530 0.3124 0.000 Uiso 1 1 calc R
C22 C 1.105(3) 0.595(5) 0.4409(12) 0.43(7) Uiso 1 1 d D
H22A H 1.1948 0.6151 0.4330 0.638 Uiso 1 1 calc R
H22B H 1.1016 0.5427 0.4682 0.638 Uiso 1 1 calc R
H22C H 1.0496 0.6296 0.4616 0.638 Uiso 1 1 calc R
C23 C 1.027(6) 0.716(3) 0.250(3) 0.21(3) Uiso 1 1 d .
H23A H 1.0235 0.6724 0.2281 0.311 Uiso 1 1 calc R
H23B H 1.1131 0.7193 0.2631 0.311 Uiso 1 1 calc R
H23C H 1.0105 0.7647 0.2213 0.311 Uiso 1 1 calc R
C24 C 0.810(5) 0.737(3) 0.289(2) 0.16(2) Uiso 1 1 d .
H24A H 0.7582 0.7490 0.3267 0.237 Uiso 1 1 calc R
H24B H 0.7616 0.7007 0.2716 0.237 Uiso 1 1 calc R
H24C H 0.8296 0.7854 0.2577 0.237 Uiso 1 1 calc R
C25 C 0.626(4) 0.340(2) 0.4006(17) 0.087(11) Uiso 1 1 d .
H25 H 0.5374 0.3240 0.4073 0.104 Uiso 1 1 calc R
C26 C 0.693(4) 0.383(2) 0.4381(18) 0.082(11) Uiso 1 1 d .
H26 H 0.6546 0.4002 0.4748 0.099 Uiso 1 1 calc R
C27 C 0.820(3) 0.3953(19) 0.4118(16) 0.076(10) Uiso 1 1 d .
H27 H 0.8855 0.4185 0.4291 0.091 Uiso 1 1 calc R
C28 C 0.838(4) 0.367(2) 0.3542(18) 0.083(11) Uiso 1 1 d .
H28 H 0.9138 0.3749 0.3245 0.100 Uiso 1 1 calc R
C29 C 0.729(3) 0.3278(19) 0.3486(16) 0.075(10) Uiso 1 1 d .
H29 H 0.7190 0.2979 0.3176 0.089 Uiso 1 1 calc R
C30 C 0.465(4) 0.514(2) 0.399(2) 0.096(12) Uiso 1 1 d .
H30 H 0.4584 0.4947 0.4427 0.115 Uiso 1 1 calc R
C31 C 0.515(4) 0.591(3) 0.374(2) 0.121(15) Uiso 1 1 d .
H31 H 0.5430 0.6289 0.3953 0.146 Uiso 1 1 calc R
C32 C 0.513(4) 0.595(2) 0.311(2) 0.093(12) Uiso 1 1 d .
H32 H 0.5503 0.6369 0.2789 0.111 Uiso 1 1 calc R
C33 C 0.445(4) 0.528(2) 0.3000(18) 0.086(11) Uiso 1 1 d .
H33 H 0.4178 0.5245 0.2607 0.103 Uiso 1 1 calc R
C34 C 0.423(3) 0.4635(18) 0.3571(14) 0.057(8) Uiso 1 1 d .
H34 H 0.3935 0.4108 0.3643 0.069 Uiso 1 1 calc R
Yb2 Yb 0.82034(12) 0.90316(7) 0.66766(6) 0.0425(4) Uiso 1 1 d .
P2 P 0.5970(8) 1.0663(5) 0.6301(4) 0.053(2) Uiso 1 1 d D
O3 O 0.6847(16) 0.9227(9) 0.7552(8) 0.042(4) Uiso 1 1 d .
O4 O 0.699(2) 1.0060(11) 0.6310(9) 0.065(6) Uiso 1 1 d .
N7 N 0.876(2) 0.7567(12) 0.8747(10) 0.046(6) Uiso 1 1 d .
N8 N 0.824(2) 0.8225(13) 0.7721(11) 0.056(6) Uiso 1 1 d .
N9 N 0.691(2) 0.8645(12) 0.8597(10) 0.043(6) Uiso 1 1 d D
H9N H 0.70(2) 0.826(9) 0.891(7) 0.051 Uiso 1 1 d D
N10 N 0.584(4) 1.1083(19) 0.6937(17) 0.108(11) Uiso 1 1 d .
N11 N 0.4475(17) 1.0316(15) 0.6187(11) 0.101(10) Uiso 1 1 d D
N12 N 0.642(3) 1.1400(15) 0.5689(13) 0.074(8) Uiso 1 1 d .
C35 C 0.727(3) 0.8705(14) 0.7971(12) 0.039(7) Uiso 1 1 d .
C36 C 0.897(2) 0.7714(14) 0.8115(12) 0.039(6) Uiso 1 1 d .
C37 C 0.989(3) 0.7325(17) 0.7770(16) 0.069(9) Uiso 1 1 d .
H37 H 0.9962 0.7392 0.7324 0.082 Uiso 1 1 calc R
C38 C 1.073(3) 0.6812(18) 0.8140(16) 0.074(10) Uiso 1 1 d .
H38 H 1.1432 0.6577 0.7929 0.088 Uiso 1 1 calc R
C39 C 1.054(3) 0.6657(19) 0.8795(17) 0.079(10) Uiso 1 1 d .
H39 H 1.1057 0.6300 0.9039 0.094 Uiso 1 1 calc R
C40 C 0.948(3) 0.7084(18) 0.9087(17) 0.075(10) Uiso 1 1 d .
H40 H 0.9322 0.7005 0.9533 0.090 Uiso 1 1 calc R
C41 C 0.614(3) 0.9265(18) 0.8824(14) 0.060(8) Uiso 1 1 d .
C42 C 0.469(4) 0.917(2) 0.8918(18) 0.089(11) Uiso 1 1 d .
C43 C 0.407(5) 0.979(3) 0.920(2) 0.114(15) Uiso 1 1 d .
H43 H 0.3181 0.9725 0.9372 0.137 Uiso 1 1 calc R
C44 C 0.469(5) 1.044(3) 0.922(2) 0.125(16) Uiso 1 1 d .
H44 H 0.4199 1.0890 0.9234 0.150 Uiso 1 1 calc R
C45 C 0.609(5) 1.050(3) 0.921(2) 0.126(16) Uiso 1 1 d .
H45 H 0.6477 1.0902 0.9369 0.151 Uiso 1 1 calc R
C46 C 0.693(4) 0.987(2) 0.8925(17) 0.079(10) Uiso 1 1 d .
C47 C 0.396(4) 0.847(2) 0.8839(19) 0.092(12) Uiso 1 1 d .
H47 H 0.4593 0.8140 0.8638 0.111 Uiso 1 1 calc R
C48 C 0.340(4) 0.802(2) 0.942(2) 0.127(16) Uiso 1 1 d .
H48A H 0.4081 0.7766 0.9647 0.190 Uiso 1 1 calc R
H48B H 0.2810 0.7626 0.9337 0.190 Uiso 1 1 calc R
H48C H 0.2913 0.8359 0.9666 0.190 Uiso 1 1 calc R
C49 C 0.301(7) 0.872(4) 0.841(3) 0.23(3) Uiso 1 1 d .
H49A H 0.3089 0.8400 0.8080 0.348 Uiso 1 1 calc R
H49B H 0.3164 0.9267 0.8207 0.348 Uiso 1 1 calc R
H49C H 0.2134 0.8645 0.8639 0.348 Uiso 1 1 calc R
C50 C 0.824(5) 0.988(3) 0.889(2) 0.120(15) Uiso 1 1 d .
H50 H 0.8505 0.9605 0.8535 0.145 Uiso 1 1 calc R
C51 C 0.895(5) 0.948(3) 0.939(2) 0.151(19) Uiso 1 1 d .
H51A H 0.9444 0.9866 0.9543 0.226 Uiso 1 1 calc R
H51B H 0.9543 0.9114 0.9228 0.226 Uiso 1 1 calc R
H51C H 0.8335 0.9198 0.9740 0.226 Uiso 1 1 calc R
C52 C 0.884(7) 1.068(4) 0.864(3) 0.23(3) Uiso 1 1 d .
H52A H 0.8179 1.1039 0.8479 0.338 Uiso 1 1 calc R
H52B H 0.9541 1.0661 0.8303 0.338 Uiso 1 1 calc R
H52C H 0.9182 1.0867 0.8985 0.338 Uiso 1 1 calc R
C53 C 0.691(6) 1.125(3) 0.727(3) 0.17(2) Uiso 1 1 d .
H53A H 0.6594 1.1536 0.7596 0.255 Uiso 1 1 calc R
H53B H 0.7581 1.1569 0.6966 0.255 Uiso 1 1 calc R
H53C H 0.7287 1.0761 0.7459 0.255 Uiso 1 1 calc R
C54 C 0.453(5) 1.095(3) 0.744(2) 0.16(2) Uiso 1 1 d .
H54A H 0.4439 1.0398 0.7648 0.238 Uiso 1 1 calc R
H54B H 0.3777 1.1093 0.7213 0.238 Uiso 1 1 calc R
H54C H 0.4573 1.1272 0.7752 0.238 Uiso 1 1 calc R
C55 C 0.3319(13) 1.0108(9) 0.6645(8) 0.000(4) Uiso 1 1 d D
H55A H 0.2545 1.0249 0.6439 0.000 Uiso 1 1 calc R
H55B H 0.3341 1.0391 0.6989 0.000 Uiso 1 1 calc R
H55C H 0.3296 0.9546 0.6816 0.000 Uiso 1 1 calc R
C56 C 0.404(3) 1.073(4) 0.5541(13) 0.38(6) Uiso 1 1 d D
H56A H 0.4717 1.0681 0.5197 0.564 Uiso 1 1 calc R
H56B H 0.3912 1.1286 0.5544 0.564 Uiso 1 1 calc R
H56C H 0.3232 1.0491 0.5481 0.564 Uiso 1 1 calc R
C57 C 0.563(6) 1.213(3) 0.564(3) 0.19(2) Uiso 1 1 d .
H57A H 0.6221 1.2589 0.5577 0.282 Uiso 1 1 calc R
H57B H 0.5033 1.2108 0.6025 0.282 Uiso 1 1 calc R
H57C H 0.5144 1.2182 0.5278 0.282 Uiso 1 1 calc R
C58 C 0.710(4) 1.129(2) 0.510(2) 0.121(15) Uiso 1 1 d .
H58A H 0.6706 1.1596 0.4753 0.181 Uiso 1 1 calc R
H58B H 0.7049 1.0733 0.5083 0.181 Uiso 1 1 calc R
H58C H 0.8008 1.1450 0.5073 0.181 Uiso 1 1 calc R
C59 C 0.867(4) 0.7890(19) 0.6029(17) 0.077(10) Uiso 1 1 d .
H59 H 0.9542 0.7726 0.5977 0.093 Uiso 1 1 calc R
C60 C 0.781(3) 0.754(2) 0.6502(17) 0.080(10) Uiso 1 1 d .
H60 H 0.7940 0.7090 0.6813 0.096 Uiso 1 1 calc R
C61 C 0.659(3) 0.7977(18) 0.6446(16) 0.073(10) Uiso 1 1 d .
H61 H 0.5804 0.7895 0.6729 0.088 Uiso 1 1 calc R
C62 C 0.684(3) 0.8542(19) 0.5883(15) 0.071(10) Uiso 1 1 d .
H62 H 0.6224 0.8887 0.5699 0.086 Uiso 1 1 calc R
C63 C 0.824(4) 0.851(2) 0.5622(18) 0.087(11) Uiso 1 1 d .
H63 H 0.8703 0.8834 0.5264 0.105 Uiso 1 1 calc R
C64 C 1.076(4) 0.897(2) 0.6397(17) 0.088(11) Uiso 1 1 d .
H64 H 1.1088 0.8478 0.6335 0.106 Uiso 1 1 calc R
C65 C 1.048(3) 0.9345(18) 0.7003(16) 0.071(9) Uiso 1 1 d .
H65 H 1.0679 0.9088 0.7403 0.085 Uiso 1 1 calc R
C66 C 0.994(3) 1.0043(19) 0.6917(16) 0.075(10) Uiso 1 1 d .
H66 H 0.9643 1.0337 0.7225 0.091 Uiso 1 1 calc R
C67 C 0.991(3) 1.025(2) 0.6220(16) 0.073(10) Uiso 1 1 d .
H67 H 0.9649 1.0737 0.5996 0.087 Uiso 1 1 calc R
C68 C 1.031(3) 0.965(2) 0.5966(18) 0.086(11) Uiso 1 1 d .
H68 H 1.0316 0.9656 0.5530 0.104 Uiso 1 1 calc R

loop_
_atom_type_symbol
_atom_type_description
_atom_type_scat_dispersion_real
_atom_type_scat_dispersion_imag
_atom_type_scat_source
C C 0.0033 0.0016 'International Tables Vol C Tables 4.2.6.8 and 6.1.1.4'
H H 0.0000 0.0000 'International Tables Vol C Tables 4.2.6.8 and 6.1.1.4'
N N 0.0061 0.0033 'International Tables Vol C Tables 4.2.6.8 and 6.1.1.4'
O O 0.0106 0.0060 'International Tables Vol C Tables 4.2.6.8 and 6.1.1.4'
P P 0.1023 0.0942 'International Tables Vol C Tables 4.2.6.8 and 6.1.1.4'
Yb Yb -0.3850 5.5486 'International Tables Vol C Tables 4.2.6.8 and 6.1.1.4'

loop_
_geom_angle_atom_site_label_1
_geom_angle_atom_site_label_2
_geom_angle_atom_site_label_3
_geom_angle
O2 Yb1 O1 75.4(7)
O2 Yb1 N2 131.3(7)
O1 Yb1 N2 56.0(7)
O2 Yb1 C32 87.3(11)
O1 Yb1 C32 91.0(10)
N2 Yb1 C32 91.7(11)
O2 Yb1 C30 93.6(10)
O1 Yb1 C30 138.7(9)
N2 Yb1 C30 120.9(11)
C32 Yb1 C30 48.3(12)
O2 Yb1 C28 96.2(10)
O1 Yb1 C28 92.7(9)
N2 Yb1 C28 88.1(10)
C32 Yb1 C28 175.5(12)
C30 Yb1 C28 128.4(12)
O2 Yb1 C26 89.5(10)
O1 Yb1 C26 139.1(9)
N2 Yb1 C26 127.5(10)
C32 Yb1 C26 126.5(12)
C30 Yb1 C26 78.8(12)
C28 Yb1 C26 50.8(11)
O2 Yb1 C34 125.8(8)
O1 Yb1 C34 134.1(7)
N2 Yb1 C34 91.5(8)
C32 Yb1 C34 55.4(11)
C30 Yb1 C34 32.5(10)
C28 Yb1 C34 120.1(11)
C26 Yb1 C34 85.5(10)
O2 Yb1 C27 76.0(9)
O1 Yb1 C27 109.5(8)
N2 Yb1 C27 119.1(9)
C32 Yb1 C27 148.8(12)
C30 Yb1 C27 105.9(11)
C28 Yb1 C27 31.0(9)
C26 Yb1 C27 29.7(9)
C34 Yb1 C27 114.8(10)
O2 Yb1 C33 118.7(9)
O1 Yb1 C33 102.9(9)
N2 Yb1 C33 75.0(10)
C32 Yb1 C33 31.9(10)
C30 Yb1 C33 47.7(12)
C28 Yb1 C33 144.2(12)
C26 Yb1 C33 117.5(11)
C34 Yb1 C33 32.3(9)
C27 Yb1 C33 147.1(11)
O2 Yb1 C25 120.6(10)
O1 Yb1 C25 139.2(9)
N2 Yb1 C25 99.5(10)
C32 Yb1 C25 124.7(12)
C30 Yb1 C25 80.8(11)
C28 Yb1 C25 51.0(11)
C26 Yb1 C25 31.2(10)
C34 Yb1 C25 70.2(10)
C27 Yb1 C25 50.2(12)
C33 Yb1 C25 100.3(11)
O2 Yb1 C31 72.3(12)
O1 Yb1 C31 110.5(10)
N2 Yb1 C31 120.7(12)
C32 Yb1 C31 29.4(11)
C30 Yb1 C31 30.4(11)
C28 Yb1 C31 149.7(13)
C26 Yb1 C31 100.1(12)
C34 Yb1 C31 55.8(12)
C27 Yb1 C31 119.4(13)
C33 Yb1 C31 50.5(14)
C25 Yb1 C31 110.2(12)
O2 P1 N6 113.5(17)
O2 P1 N4 106.0(14)
N6 P1 N4 104.1(16)
O2 P1 N5 113.6(13)
N6 P1 N5 108.9(16)
N4 P1 N5 110.3(14)
C1 O1 Yb1 100.1(15)
P1 O2 Yb1 159.8(13)
C2 N1 C6 118(3)
C1 N2 C2 126(2)
C1 N2 Yb1 90.9(17)
C2 N2 Yb1 140.3(17)
C1 N3 C7 121(3)
C19 N4 C20 117(3)
C19 N4 P1 123(3)
C20 N4 P1 117(3)
C21 N5 C22 106.7(16)
C21 N5 P1 125.3(15)
C22 N5 P1 113.1(16)
C24 N6 C23 109(4)
C24 N6 P1 114(3)
C23 N6 P1 130(3)
O1 C1 N3 124(3)
O1 C1 N2 113(2)
N3 C1 N2 123(3)
O1 C1 Yb1 53.6(12)
N3 C1 Yb1 172.7(19)
N2 C1 Yb1 59.4(14)
N1 C2 C3 126(3)
N1 C2 N2 119(2)
C3 C2 N2 116(3)
C2 C3 C4 112(3)
C5 C4 C3 127(4)
C4 C5 C6 116(4)
N1 C6 C5 121(4)
C12 C7 N3 121(3)
C12 C7 C8 122(3)
N3 C7 C8 117(3)
C9 C8 C7 116(3)
C9 C8 C13 119(4)
C7 C8 C13 125(4)
C10 C9 C8 116(4)
C11 C10 C9 129(5)
C10 C11 C12 114(4)
C7 C12 C11 119(3)
C7 C12 C16 119(3)
C11 C12 C16 121(3)
C15 C13 C14 113(5)
C15 C13 C8 111(4)
C14 C13 C8 111(5)
C18 C16 C17 118(4)
C18 C16 C12 106(4)
C17 C16 C12 105(3)
C26 C25 C29 105(3)
C26 C25 Yb1 72(2)
C29 C25 Yb1 76.2(19)
C27 C26 C25 109(4)
C27 C26 Yb1 76(2)
C25 C26 Yb1 76(2)
C26 C27 C28 109(4)
C26 C27 Yb1 74(2)
C28 C27 Yb1 73(2)
C29 C28 C27 109(4)
C29 C28 Yb1 81(2)
C27 C28 Yb1 76.0(19)
C28 C29 C25 107(4)
C28 C29 Yb1 70(2)
C25 C29 Yb1 72.0(18)
C31 C30 C34 122(4)
C31 C30 Yb1 79(2)
C34 C30 Yb1 75.8(19)
C32 C31 C30 101(5)
C32 C31 Yb1 70(2)
C30 C31 Yb1 71(2)
C31 C32 C33 111(4)
C31 C32 Yb1 81(3)
C33 C32 Yb1 77(2)
C32 C33 C34 113(3)
C32 C33 Yb1 71(2)
C34 C33 Yb1 73.8(18)
C30 C34 C33 92(3)
C30 C34 Yb1 71.6(19)
C33 C34 Yb1 74.0(18)
O4 Yb2 O3 75.1(6)
O4 Yb2 N8 132.4(7)
O3 Yb2 N8 57.3(7)
O4 Yb2 C68 92.9(9)
O3 Yb2 C68 139.2(10)
N8 Yb2 C68 122.5(10)
O4 Yb2 C63 91.6(9)
O3 Yb2 C63 142.6(10)
N8 Yb2 C63 125.4(10)
C68 Yb2 C63 74.9(12)
O4 Yb2 C62 74.8(9)
O3 Yb2 C62 109.9(8)
N8 Yb2 C62 119.0(9)
C68 Yb2 C62 103.9(11)
C63 Yb2 C62 33.0(10)
O4 Yb2 C65 117.4(9)
O3 Yb2 C65 100.2(9)
N8 Yb2 C65 74.9(9)
C68 Yb2 C65 50.6(11)
C63 Yb2 C65 116.7(11)
C62 Yb2 C65 149.7(10)
O4 Yb2 C64 124.9(9)
O3 Yb2 C64 134.3(10)
N8 Yb2 C64 92.2(10)
C68 Yb2 C64 32.5(10)
C63 Yb2 C64 81.9(12)
C62 Yb2 C64 114.8(11)
C65 Yb2 C64 34.9(10)
O4 Yb2 C61 94.0(9)
O3 Yb2 C61 92.6(9)
N8 Yb2 C61 88.2(9)
C68 Yb2 C61 127.6(11)
C63 Yb2 C61 53.0(11)
C62 Yb2 C61 30.9(9)
C65 Yb2 C61 148.1(10)
C64 Yb2 C61 122.1(11)
O4 Yb2 C59 120.6(9)
O3 Yb2 C59 137.5(9)
N8 Yb2 C59 96.7(9)
C68 Yb2 C59 82.4(12)
C63 Yb2 C59 29.9(9)
C62 Yb2 C59 50.0(11)
C65 Yb2 C59 104.4(11)
C64 Yb2 C59 72.4(12)
C61 Yb2 C59 50.1(11)
O4 Yb2 C66 88.9(9)
O3 Yb2 C66 88.9(9)
N8 Yb2 C66 90.5(9)
C68 Yb2 C66 51.3(12)
C63 Yb2 C66 126.2(11)
C62 Yb2 C66 150.2(10)
C65 Yb2 C66 28.9(8)
C64 Yb2 C66 55.3(11)
C61 Yb2 C66 177.0(10)
C59 Yb2 C66 127.5(11)
O4 Yb2 C67 74.3(9)
O3 Yb2 C67 111.7(8)
N8 Yb2 C67 121.4(10)
C68 Yb2 C67 28.8(9)
C63 Yb2 C67 97.5(11)
C62 Yb2 C67 118.3(10)
C65 Yb2 C67 49.0(10)
C64 Yb2 C67 52.8(11)
C61 Yb2 C67 148.6(11)
C59 Yb2 C67 110.7(11)
C66 Yb2 C67 32.0(9)
O4 P2 N12 108.4(13)
O4 P2 N10 113.2(16)
N12 P2 N10 104.3(15)
O4 P2 N11 112.6(13)
N12 P2 N11 106.5(13)
N10 P2 N11 111.2(16)
C35 O3 Yb2 99.2(15)
P2 O4 Yb2 160.1(13)
C40 N7 C36 121(3)
C36 N8 C35 122(2)
C36 N8 Yb2 145.7(18)
C35 N8 Yb2 89.4(15)
C35 N9 C41 120(2)
C53 N10 C54 108(4)
C53 N10 P2 126(3)
C54 N10 P2 120(3)
C55 N11 C56 108.6(16)
C55 N11 P2 128.6(16)
C56 N11 P2 112.3(15)
C58 N12 C57 114(3)
C58 N12 P2 123(3)
C57 N12 P2 118(3)
O3 C35 N9 123(2)
O3 C35 N8 114(2)
N9 C35 N8 123(2)
O3 C35 Yb2 54.2(12)
N9 C35 Yb2 172(2)
N8 C35 Yb2 59.9(13)
N7 C36 N8 125(2)
N7 C36 C37 123(2)
N8 C36 C37 112(2)
C36 C37 C38 116(3)
C39 C38 C37 122(3)
C38 C39 C40 116(3)
N7 C40 C39 122(3)
C46 C41 N9 112(3)
C46 C41 C42 130(3)
N9 C41 C42 118(3)
C43 C42 C47 123(4)
C43 C42 C41 112(4)
C47 C42 C41 125(3)
C44 C43 C42 122(5)
C43 C44 C45 124(5)
C44 C45 C46 116(4)
C50 C46 C41 127(4)
C50 C46 C45 121(4)
C41 C46 C45 112(3)
C48 C47 C49 112(5)
C48 C47 C42 113(4)
C49 C47 C42 109(4)
C46 C50 C51 124(4)
C46 C50 C52 113(5)
C51 C50 C52 108(5)
C60 C59 C63 116(4)
C60 C59 Yb2 79(2)
C63 C59 Yb2 73(2)
C59 C60 C61 106(3)
C59 C60 Yb2 73(2)
C61 C60 Yb2 70.4(19)
C62 C61 C60 105(3)
C62 C61 Yb2 74(2)
C60 C61 Yb2 78(2)
C61 C62 C63 109(3)
C61 C62 Yb2 75(2)
C63 C62 Yb2 73(2)
C59 C63 C62 103(3)
C59 C63 Yb2 77(2)
C62 C63 Yb2 74(2)
C68 C64 C65 94(3)
C68 C64 Yb2 72(2)
C65 C64 Yb2 72.0(18)
C66 C65 C64 116(3)
C66 C65 Yb2 78(2)
C64 C65 Yb2 73.1(19)
C65 C66 C67 104(3)
C65 C66 Yb2 73(2)
C67 C66 Yb2 75(2)
C68 C67 C66 109(3)
C68 C67 Yb2 71(2)
C66 C67 Yb2 73.1(19)
C67 C68 C64 117(4)
C67 C68 Yb2 80(2)
C64 C68 Yb2 75(2)

loop_
_geom_bond_atom_site_label_1
_geom_bond_atom_site_label_2
_geom_bond_distance
Yb1 O2 2.23(2)
Yb1 O1 2.279(15)
Yb1 N2 2.40(2)
Yb1 C32 2.55(4)
Yb1 C30 2.58(4)
Yb1 C28 2.60(3)
Yb1 C26 2.62(3)
Yb1 C34 2.64(3)
Yb1 C27 2.64(3)
Yb1 C33 2.64(4)
Yb1 C25 2.67(3)
Yb1 C31 2.69(4)
P1 O2 1.50(2)
P1 N6 1.61(3)
P1 N4 1.62(3)
P1 N5 1.697(16)
O1 C1 1.25(3)
N1 C2 1.30(3)
N1 C6 1.35(4)
N2 C1 1.38(3)
N2 C2 1.44(3)
N3 C1 1.31(3)
N3 C7 1.42(3)
N4 C19 1.45(4)
N4 C20 1.51(5)
N5 C21 1.503(16)
N5 C22 1.520(18)
N6 C24 1.39(5)
N6 C23 1.45(6)
C2 C3 1.33(4)
C3 C4 1.38(4)
C4 C5 1.30(4)
C5 C6 1.35(4)
C7 C12 1.30(3)
C7 C8 1.45(4)
C8 C9 1.44(5)
C8 C13 1.57(5)
C9 C10 1.31(5)
C10 C11 1.27(5)
C11 C12 1.51(4)
C12 C16 1.71(4)
C13 C15 1.34(6)
C13 C14 1.53(8)
C16 C18 1.38(6)
C16 C17 1.45(5)
C25 C26 1.42(5)
C25 C29 1.48(4)
C26 C27 1.35(4)
C27 C28 1.40(4)
C28 C29 1.33(5)
C30 C31 1.39(5)
C30 C34 1.46(5)
C31 C32 1.34(5)
C32 C33 1.43(5)
C33 C34 1.47(4)
Yb2 O4 2.227(19)
Yb2 O3 2.264(16)
Yb2 N8 2.39(2)
Yb2 C68 2.57(3)
Yb2 C63 2.59(4)
Yb2 C62 2.59(3)
Yb2 C65 2.59(3)
Yb2 C64 2.60(4)
Yb2 C61 2.61(3)
Yb2 C59 2.63(3)
Yb2 C66 2.64(4)
Yb2 C67 2.67(3)
P2 O4 1.464(19)
P2 N12 1.65(3)
P2 N10 1.65(4)
P2 N11 1.700(17)
O3 C35 1.25(3)
N7 C40 1.29(3)
N7 C36 1.32(3)
N8 C36 1.38(3)
N8 C35 1.41(3)
N9 C35 1.33(3)
N9 C41 1.45(3)
N10 C53 1.43(6)
N10 C54 1.59(5)
N11 C55 1.430(16)
N11 C56 1.540(18)
N12 C58 1.41(4)
N12 C57 1.48(5)
C36 C37 1.38(4)
C37 C38 1.42(4)
C38 C39 1.36(4)
C39 C40 1.45(4)
C41 C46 1.38(4)
C41 C42 1.47(4)
C42 C43 1.44(5)
C42 C47 1.45(5)
C43 C44 1.29(5)
C44 C45 1.43(6)
C45 C46 1.56(5)
C46 C50 1.33(5)
C47 C48 1.37(5)
C47 C49 1.43(7)
C50 C51 1.44(6)
C50 C52 1.47(6)
C59 C60 1.30(4)
C59 C63 1.34(4)
C60 C61 1.46(4)
C61 C62 1.38(4)
C62 C63 1.47(4)
C64 C68 1.45(4)
C64 C65 1.56(4)
C65 C66 1.31(4)
C66 C67 1.47(4)
C67 C68 1.31(4)
